data_4034727
loop_
_publ_author_name
'Fernandes, F\'abio S'
'Rodrigues, Jr, Manoel T'
'Zeoly, Lucas A.'
'Conti, Caroline'
'Angolini, C\'elio F F'
'Eberlin, Marcos Nogueira'
'Coelho, Fernando'

_publ_section_title
;
 Vinyl-1,2,4-oxadiazoles Behave as Nucleophilic Partners in
 Morita-Baylis-Hillman Reactions.
;
_journal_issue 24
_journal_name_full 'The Journal of organic chemistry'
_journal_page_first 15118
_journal_page_last 15127
_journal_paper_doi 10.1021/acs.joc.8b02402
_journal_volume 83
_journal_year 2018
_chemical_formula_moiety 'C16 H13 N3 O2'
_chemical_formula_sum 'C16 H13 N3 O2'
_chemical_formula_weight 279.30
_space_group_crystal_system monoclinic
_space_group_IT_number 14
_space_group_name_Hall '-P 2ybc'
_space_group_name_H-M_alt 'P 1 21/c 1'
_symmetry_Int_Tables_number 14
_atom_sites_solution_primary dual
_audit_creation_date 2018-07-19
_audit_creation_method
;
Olex2 1.2
(compiled 2018.05.29 svn.r3508 for OlexSys, GUI svn.r5506)
;
_cell_angle_alpha 90
_cell_angle_beta 106.6150(10)
_cell_angle_gamma 90
_cell_formula_units_Z 4
_cell_length_a 18.3985(9)
_cell_length_b 5.7117(2)
_cell_length_c 13.6214(6)
_cell_measurement_reflns_used 9917
_cell_measurement_temperature 150
_cell_measurement_theta_max 29.290
_cell_measurement_theta_min 2.311
_cell_volume 1371.66(10)
_computing_cell_refinement 'SAINT v8.34A (Bruker, 2013)'
_computing_data_reduction 'SAINT v8.34A (Bruker, 2013)'
_computing_molecular_graphics 'Olex2 (Dolomanov et al., 2009)'
_computing_publication_material 'Olex2 (Dolomanov et al., 2009)'
_computing_structure_refinement 'olex2.refine (Bourhis et al., 2015)'
_computing_structure_solution 'ShelXT (Sheldrick, 2015)'
_diffrn_ambient_temperature 150
_diffrn_measured_fraction_theta_full 0.8682
_diffrn_measured_fraction_theta_max 0.8682
_diffrn_measurement_device_type 'BRUKER APEX CCD DETECTOR DIFFRACTOMETER'
_diffrn_radiation_type 'Mo K\a'
_diffrn_radiation_wavelength 0.71073
_diffrn_reflns_av_R_equivalents 0.0405
_diffrn_reflns_av_unetI/netI 0.0192
_diffrn_reflns_limit_h_max 25
_diffrn_reflns_limit_h_min -25
_diffrn_reflns_limit_k_max 7
_diffrn_reflns_limit_k_min -7
_diffrn_reflns_limit_l_max 18
_diffrn_reflns_limit_l_min -18
_diffrn_reflns_number 38707
_diffrn_reflns_theta_full 29.5717
_diffrn_reflns_theta_max 29.57
_diffrn_reflns_theta_min 3.89
_exptl_absorpt_coefficient_mu 0.092
_exptl_absorpt_correction_T_max 0.7461
_exptl_absorpt_correction_T_min 0.6882
_exptl_absorpt_correction_type multi-scan
_exptl_absorpt_process_details
;
SADABS-2014/5 (Bruker,2014/5) was used for absorption correction.
wR2(int) was 0.0512 before and 0.0459 after correction.
The Ratio of minimum to maximum transmission is 0.9224.
The \l/2 correction factor is 0.00150.
;
_exptl_crystal_colour 'clear light orange'
_exptl_crystal_colour_lustre clear
_exptl_crystal_colour_modifier light
_exptl_crystal_colour_primary orange
_exptl_crystal_density_diffrn 1.3524
_exptl_crystal_description block
_exptl_crystal_F_000 584.2697
_exptl_crystal_size_max 0.242
_exptl_crystal_size_mid 0.212
_exptl_crystal_size_min 0.055
_refine_diff_density_max 0.2573
_refine_diff_density_min -0.3333
_refine_diff_density_rms 0.0532
_refine_ls_d_res_high 0.7201
_refine_ls_d_res_low 5.2326
_refine_ls_goodness_of_fit_ref 1.0608
_refine_ls_hydrogen_treatment constr
_refine_ls_matrix_type full
_refine_ls_number_constraints 25
_refine_ls_number_parameters 190
_refine_ls_number_reflns 3334
_refine_ls_number_restraints 0
_refine_ls_restrained_S_all 1.0608
_refine_ls_R_factor_all 0.0556
_refine_ls_R_factor_gt 0.0412
_refine_ls_shift/su_max 0.0000
_refine_ls_shift/su_mean 0.0000
_refine_ls_structure_factor_coef Fsqd
_refine_ls_weighting_details 'w=1/[\s^2^(Fo^2^)+(0.0487P)^2^+0.4005P] where P=(Fo^2^+2Fc^2^)/3'
_refine_ls_weighting_scheme calc
_refine_ls_wR_factor_gt 0.0993
_refine_ls_wR_factor_ref 0.1107
_reflns_Friedel_coverage 0.0
_reflns_limit_h_max 23
_reflns_limit_h_min -25
_reflns_limit_k_max 7
_reflns_limit_k_min 1
_reflns_limit_l_max 18
_reflns_limit_l_min 1
_reflns_number_gt 2688
_reflns_number_total 3334
_reflns_threshold_expression I>=2u(I)
_cod_data_source_file jo8b02402_si_001.cif
_cod_data_source_block ZEOLY_a
_cod_database_code 4034727
_olex2_refinement_description
;
1. Fixed Uiso
 At 1.2 times of:
  All C(H) groups, All C(H,H) groups
 At 1.5 times of:
  All O(H) groups
2.a Ternary CH refined with riding coordinates:
 C11(H11)
2.b Aromatic/amide H refined with riding coordinates:
 C13(H13), C14(H14), C16(H16), C4(H4), C15(H15), C2(H2a), C1(H1), C5(H5), C3(H3)
2.c Tetrahedral OH refined with riding coordinates:
 O2(H2)
2.d X=CH2 refined with riding coordinates:
 C10(H10a,H10b)
;
_olex2_submission_original_sample_id OXADIAZOLE-3-PIRIDINO
_olex2_submission_special_instructions 'No special instructions were received'

loop_
_space_group_symop_id
_space_group_symop_operation_xyz
1 x,y,z
2 -x,y+1/2,-z+1/2
3 -x,-y,-z
4 x,-y-1/2,z-1/2

loop_
_atom_site_label
_atom_site_type_symbol
_atom_site_fract_x
_atom_site_fract_y
_atom_site_fract_z
_atom_site_U_iso_or_equiv
_atom_site_adp_type
_atom_site_occupancy
_atom_site_refinement_flags_posn
O2 O 0.09219(6) 0.94928(16) 0.47632(7) 0.0290(2) Uani 1.000000 .
H2 H 0.10362(6) 0.90438(16) 0.53597(7) 0.0434(3) Uiso 1.000000 R
O1 O 0.35341(6) 0.78073(18) 0.50854(8) 0.0365(2) Uani 1.000000 .
N2 N 0.26860(6) 0.56016(17) 0.40095(8) 0.0245(2) Uani 1.000000 .
N3 N 0.10578(7) 0.85923(19) 0.13827(8) 0.0269(2) Uani 1.000000 .
N1 N 0.39409(7) 0.6006(2) 0.47683(10) 0.0383(3) Uani 1.000000 .
C12 C 0.11773(7) 0.93348(19) 0.31601(8) 0.0199(2) Uani 1.000000 .
C8 C 0.28009(8) 0.7429(2) 0.45999(9) 0.0253(3) Uani 1.000000 .
C13 C 0.12717(7) 0.7942(2) 0.23698(9) 0.0230(2) Uani 1.000000 .
H13 H 0.14955(7) 0.6480(2) 0.25341(9) 0.0276(3) Uiso 1.000000 R
C7 C 0.34135(7) 0.4781(2) 0.41320(9) 0.0268(3) Uani 1.000000 .
C11 C 0.14114(7) 0.8451(2) 0.42569(8) 0.0224(2) Uani 1.000000 .
H11 H 0.13436(7) 0.6749(2) 0.42520(8) 0.0269(3) Uiso 1.000000 R
C14 C 0.08462(7) 1.1516(2) 0.29082(9) 0.0242(2) Uani 1.000000 .
H14 H 0.07699(7) 1.2496(2) 0.34148(9) 0.0290(3) Uiso 1.000000 R
C9 C 0.22388(8) 0.9023(2) 0.47937(9) 0.0251(3) Uani 1.000000 .
C16 C 0.07477(7) 1.0709(2) 0.11593(9) 0.0267(3) Uani 1.000000 .
H16 H 0.06038(7) 1.1191(2) 0.04789(9) 0.0321(3) Uiso 1.000000 R
C6 C 0.35911(8) 0.2750(2) 0.35820(10) 0.0271(3) Uani 1.000000 .
C4 C 0.30135(8) 0.1568(2) 0.28749(10) 0.0279(3) Uani 1.000000 .
H4 H 0.25132(8) 0.2056(2) 0.27522(10) 0.0335(3) Uiso 1.000000 R
C15 C 0.06306(7) 1.2216(2) 0.18933(9) 0.0259(3) Uani 1.000000 .
H15 H 0.04106(7) 1.3677(2) 0.17082(9) 0.0311(3) Uiso 1.000000 R
C2 C 0.31846(8) -0.0346(3) 0.23509(11) 0.0334(3) Uani 1.000000 .
H2a H 0.27981(8) -0.1136(3) 0.18758(11) 0.0401(4) Uiso 1.000000 R
C10 C 0.24463(9) 1.0855(2) 0.54113(11) 0.0352(3) Uani 1.000000 .
H10a H 0.29575(9) 1.1138(2) 0.57280(11) 0.0422(4) Uiso 1.000000 R
H10b H 0.20803(9) 1.1855(2) 0.55268(11) 0.0422(4) Uiso 1.000000 R
C1 C 0.39255(9) -0.1075(3) 0.25335(12) 0.0385(3) Uani 1.000000 .
H1 H 0.40387(9) -0.2356(3) 0.21821(12) 0.0462(4) Uiso 1.000000 R
C5 C 0.43390(9) 0.2007(3) 0.37620(13) 0.0405(3) Uani 1.000000 .
H5 H 0.47281(9) 0.2796(3) 0.42333(13) 0.0486(4) Uiso 1.000000 R
C3 C 0.45017(9) 0.0102(3) 0.32408(15) 0.0455(4) Uani 1.000000 .
H3 H 0.50010(9) -0.0397(3) 0.33646(15) 0.0546(5) Uiso 1.000000 R

loop_
_atom_site_aniso_label
_atom_site_aniso_U_11
_atom_site_aniso_U_22
_atom_site_aniso_U_33
_atom_site_aniso_U_12
_atom_site_aniso_U_13
_atom_site_aniso_U_23
O2 0.0401(5) 0.0334(5) 0.0175(4) 0.0006(4) 0.0149(4) 0.0007(3)
O1 0.0301(5) 0.0398(6) 0.0337(5) -0.0044(4) -0.0005(4) -0.0092(4)
N2 0.0265(5) 0.0244(5) 0.0210(5) -0.0018(4) 0.0046(4) 0.0032(4)
N3 0.0311(6) 0.0343(6) 0.0157(5) -0.0002(4) 0.0073(4) -0.0025(4)
N1 0.0286(6) 0.0423(7) 0.0391(7) -0.0011(5) 0.0020(5) -0.0081(5)
C12 0.0236(5) 0.0218(5) 0.0151(5) -0.0035(4) 0.0068(4) -0.0002(4)
C8 0.0291(7) 0.0259(6) 0.0180(5) -0.0050(4) 0.0020(4) 0.0041(4)
C13 0.0274(6) 0.0243(5) 0.0174(5) 0.0003(4) 0.0065(4) -0.0018(4)
C7 0.0252(6) 0.0302(6) 0.0232(6) -0.0032(4) 0.0037(5) 0.0049(4)
C11 0.0319(6) 0.0216(6) 0.0151(5) -0.0018(4) 0.0087(4) 0.0006(4)
C14 0.0305(6) 0.0232(6) 0.0203(5) -0.0013(4) 0.0095(5) -0.0019(4)
C9 0.0341(7) 0.0249(6) 0.0148(5) -0.0033(4) 0.0046(4) 0.0023(4)
C16 0.0271(6) 0.0355(7) 0.0164(5) -0.0026(5) 0.0041(4) 0.0044(4)
C6 0.0252(6) 0.0292(6) 0.0266(6) -0.0016(4) 0.0069(5) 0.0044(4)
C4 0.0257(6) 0.0335(7) 0.0244(6) -0.0006(5) 0.0069(5) 0.0028(5)
C15 0.0274(6) 0.0253(6) 0.0241(6) 0.0010(4) 0.0058(5) 0.0042(4)
C2 0.0352(7) 0.0372(7) 0.0276(6) -0.0015(5) 0.0088(5) -0.0011(5)
C10 0.0416(8) 0.0337(7) 0.0268(7) -0.0044(6) 0.0041(6) -0.0064(5)
C1 0.0406(8) 0.0372(8) 0.0414(8) 0.0043(6) 0.0181(6) -0.0005(6)
C5 0.0256(7) 0.0424(8) 0.0499(9) -0.0022(6) 0.0051(6) -0.0046(6)
C3 0.0288(7) 0.0480(9) 0.0599(10) 0.0047(6) 0.0131(7) -0.0025(7)

loop_
_atom_type_symbol
_atom_type_scat_dispersion_real
_atom_type_scat_dispersion_imag
_atom_type_scat_Cromer_Mann_a1
_atom_type_scat_Cromer_Mann_a2
_atom_type_scat_Cromer_Mann_a3
_atom_type_scat_Cromer_Mann_a4
_atom_type_scat_Cromer_Mann_b1
_atom_type_scat_Cromer_Mann_b2
_atom_type_scat_Cromer_Mann_b3
_atom_type_scat_Cromer_Mann_b4
_atom_type_scat_Cromer_Mann_c
_atom_type_scat_source
_atom_type_scat_dispersion_source
H 0.00000 0.00000 0.49300 0.32291 0.14019 0.04081 10.51090 26.12570 3.14236 57.79970 0.0030380000826 'International Tables Volume C Table 6.1.1.4 (pp. 500-502)' 'Henke, Gullikson and Davis, At. Data and Nucl. Data Tables, 1993, 54, 2'
C 0.00347 0.00161 2.31000 1.02000 1.58860 0.86500 20.84390 10.20750 0.56870 51.65120 0.215599998832 'International Tables Volume C Table 6.1.1.4 (pp. 500-502)' 'Henke, Gullikson and Davis, At. Data and Nucl. Data Tables, 1993, 54, 2'
O 0.01158 0.00611 3.04850 2.28680 1.54630 0.86700 13.27710 5.70110 0.32390 32.90890 0.250800013542 'International Tables Volume C Table 6.1.1.4 (pp. 500-502)' 'Henke, Gullikson and Davis, At. Data and Nucl. Data Tables, 1993, 54, 2'
N 0.00653 0.00323 12.21260 3.13220 2.01250 1.16630 0.00570 9.89330 28.99750 0.58260 -11.5290002823 'International Tables Volume C Table 6.1.1.4 (pp. 500-502)' 'Henke, Gullikson and Davis, At. Data and Nucl. Data Tables, 1993, 54, 2'

loop_
_geom_angle_atom_site_label_1
_geom_angle_atom_site_label_2
_geom_angle_atom_site_label_3
_geom_angle
C11 O2 H2 109.5
C8 O1 N1 106.20(10)
C7 N2 C8 102.55(11)
C16 N3 C13 117.60(10)
C7 N1 O1 103.63(11)
C11 C12 C13 120.62(10)
C14 C12 C13 117.79(10)
C14 C12 C11 121.56(10)
N2 C8 O1 113.47(12)
C9 C8 O1 118.47(11)
C9 C8 N2 128.05(12)
C12 C13 N3 123.56(11)
H13 C13 N3 118.22(7)
H13 C13 C12 118.22(7)
N1 C7 N2 114.15(12)
C6 C7 N2 123.74(11)
C6 C7 N1 122.09(12)
C12 C11 O2 107.42(10)
H11 C11 O2 108.87(6)
H11 C11 C12 108.87(6)
C9 C11 O2 111.37(10)
C9 C11 C12 111.37(9)
C9 C11 H11 108.87(6)
H14 C14 C12 120.42(6)
C15 C14 C12 119.16(11)
C15 C14 H14 120.42(7)
C11 C9 C8 116.28(10)
C10 C9 C8 121.09(13)
C10 C9 C11 122.64(13)
H16 C16 N3 118.51(7)
C15 C16 N3 122.99(11)
C15 C16 H16 118.51(7)
C4 C6 C7 120.04(12)
C5 C6 C7 120.25(13)
C5 C6 C4 119.71(13)
H4 C4 C6 120.07(8)
C2 C4 C6 119.86(13)
C2 C4 H4 120.07(8)
C16 C15 C14 118.88(11)
H15 C15 C14 120.56(7)
H15 C15 C16 120.56(7)
H2a C2 C4 119.92(8)
C1 C2 C4 120.17(13)
C1 C2 H2a 119.92(9)
H10a C10 C9 120.0
H10b C10 C9 120.0
H10b C10 H10a 120.0
H1 C1 C2 120.02(9)
C3 C1 C2 119.95(14)
C3 C1 H1 120.02(9)
H5 C5 C6 120.04(9)
C3 C5 C6 119.92(14)
C3 C5 H5 120.04(9)
C5 C3 C1 120.38(15)
H3 C3 C1 119.81(9)
H3 C3 C5 119.81(9)

loop_
_geom_bond_atom_site_label_1
_geom_bond_atom_site_label_2
_geom_bond_distance
O2 H2 0.8200
O2 C11 1.4128(15)
O1 N1 1.4107(17)
O1 C8 1.3392(16)
N2 C8 1.2977(16)
N2 C7 1.3825(17)
N3 C13 1.3408(15)
N3 C16 1.3341(17)
N1 C7 1.3042(17)
C12 C13 1.3887(15)
C12 C11 1.5179(15)
C12 C14 1.3862(16)
C8 C9 1.4571(19)
C13 H13 0.9300
C7 C6 1.4677(19)
C11 H11 0.9800
C11 C9 1.5239(18)
C14 H14 0.9300
C14 C15 1.3837(16)
C9 C10 1.3286(17)
C16 H16 0.9300
C16 C15 1.3823(18)
C6 C4 1.3882(18)
C6 C5 1.393(2)
C4 H4 0.9300
C4 C2 1.3899(19)
C15 H15 0.9300
C2 H2a 0.9300
C2 C1 1.378(2)
C10 H10a 0.9300
C10 H10b 0.9300
C1 H1 0.9300
C1 C3 1.386(2)
C5 H5 0.9300
C5 C3 1.378(2)
C3 H3 0.9300
